data_4519112
loop_
_publ_author_name
'Yamazaki, Shoko'
'Katayama, Kohtaro'
'Wang, Zhichao'
'Mikata, Yuji'
'Morimoto, Tsumoru'
'Ogawa, Akiya'

_publ_section_title
;
 Sequential Knoevenagel Condensation/Cyclization for the Synthesis of
 Indene and Benzofulvene Derivatives.
;
_journal_issue 42
_journal_name_full 'ACS omega'
_journal_page_first 28441
_journal_page_last 28454
_journal_paper_doi 10.1021/acsomega.1c05283
_journal_volume 6
_journal_year 2021
_chemical_formula_moiety 'C20 H15 Cl O4'
_chemical_formula_sum 'C20 H15 Cl O4'
_chemical_formula_weight 354.79
_space_group_crystal_system monoclinic
_space_group_IT_number 14
_space_group_name_Hall '-P 2yn'
_space_group_name_H-M_alt 'P 1 21/n 1'
_atom_sites_solution_hydrogens geom
_atom_sites_solution_primary direct
_atom_sites_solution_secondary difmap
_cell_angle_alpha 90.0000
_cell_angle_beta 94.097(3)
_cell_angle_gamma 90.0000
_cell_formula_units_Z 4
_cell_length_a 10.601(3)
_cell_length_b 7.695(2)
_cell_length_c 20.430(6)
_cell_measurement_reflns_used 5199
_cell_measurement_temperature 153
_cell_measurement_theta_max 27.52
_cell_measurement_theta_min 3.00
_cell_volume 1662.3(8)
_computing_cell_refinement CrystalClear
_computing_data_collection 'CrystalClear (Rigaku/MSC Inc., 2006)'
_computing_data_reduction CrystalClear
_computing_molecular_graphics 'CrystalStructure 4.2.5'
_computing_publication_material 'CrystalStructure 4.2.5 (Rigaku, 2017)'
_computing_structure_refinement 'SHELXL Version 2016/6 (Sheldrick, 2008)'
_computing_structure_solution 'Il Milione (Burla, et al., 2007)'
_diffrn_ambient_temperature 153
_diffrn_detector_area_resol_mean 7.314
_diffrn_measured_fraction_theta_full 0.996
_diffrn_measured_fraction_theta_max 0.995
_diffrn_measurement_device_type 'Rigaku Mercury70'
_diffrn_measurement_method \w
_diffrn_radiation_type 'Mo K\a'
_diffrn_radiation_wavelength 0.71075
_diffrn_reflns_av_R_equivalents 0.0165
_diffrn_reflns_Laue_measured_fraction_full 0.996
_diffrn_reflns_Laue_measured_fraction_max 0.995
_diffrn_reflns_limit_h_max 13
_diffrn_reflns_limit_h_min -13
_diffrn_reflns_limit_k_max 9
_diffrn_reflns_limit_k_min -9
_diffrn_reflns_limit_l_max 17
_diffrn_reflns_limit_l_min -26
_diffrn_reflns_number 12333
_diffrn_reflns_point_group_measured_fraction_full 0.996
_diffrn_reflns_point_group_measured_fraction_max 0.995
_diffrn_reflns_theta_full 25.242
_diffrn_reflns_theta_max 27.483
_diffrn_reflns_theta_min 3.274
_diffrn_standards_number 0
_exptl_absorpt_coefficient_mu 0.252
_exptl_absorpt_correction_T_max 0.904
_exptl_absorpt_correction_T_min 0.728
_exptl_absorpt_correction_type multi-scan
_exptl_absorpt_process_details 'REQAB (Rigaku, 1998)'
_exptl_crystal_colour orange
_exptl_crystal_density_diffrn 1.418
_exptl_crystal_density_method 'not measured'
_exptl_crystal_description unknown
_exptl_crystal_F_000 736.00
_exptl_crystal_size_max 0.600
_exptl_crystal_size_mid 0.400
_exptl_crystal_size_min 0.400
_refine_diff_density_max 0.30
_refine_diff_density_min -0.26
_refine_ls_extinction_method none
_refine_ls_goodness_of_fit_ref 1.049
_refine_ls_hydrogen_treatment refxyz
_refine_ls_number_parameters 286
_refine_ls_number_reflns 3782
_refine_ls_number_restraints 0
_refine_ls_R_factor_all 0.0384
_refine_ls_R_factor_gt 0.0356
_refine_ls_shift/su_max 0.002
_refine_ls_structure_factor_coef Fsqd
_refine_ls_weighting_details 'w = 1/[\s^2^(Fo^2^)+(0.0519P)^2^+0.4760P] where P=(Fo^2^+2Fc^2^)/3'
_refine_ls_weighting_scheme calc
_refine_ls_wR_factor_gt 0.0928
_refine_ls_wR_factor_ref 0.0958
_reflns_Friedel_coverage 0.000
_reflns_number_gt 3519
_reflns_number_total 3782
_reflns_threshold_expression F^2^>2.0\s(F^2^)
_cod_data_source_file ao1c05283_si_002.cif
_cod_data_source_block 1126X-1-201130
_cod_database_code 4519112

loop_
_space_group_symop_id
_space_group_symop_operation_xyz
1 +X,+Y,+Z
2 1/2-X,1/2+Y,1/2-Z
3 -X,-Y,-Z
4 -1/2+X,-1/2-Y,-1/2+Z

loop_
_atom_site_label
_atom_site_type_symbol
_atom_site_fract_x
_atom_site_fract_y
_atom_site_fract_z
_atom_site_U_iso_or_equiv
_atom_site_adp_type
_atom_site_occupancy
_atom_site_site_symmetry_order
_atom_site_calc_flag
_atom_site_refinement_flags_posn
_atom_site_refinement_flags_adp
_atom_site_refinement_flags_occupancy
_atom_site_disorder_assembly
_atom_site_disorder_group
Cl1 Cl 0.27756(3) 0.10301(5) 1.14813(2) 0.03480(11) Uani 1 1 d . . . . .
O1 O 0.82223(9) 0.49589(13) 1.01601(5) 0.0347(2) Uani 1 1 d . . . . .
O2 O 0.87049(8) 0.22344(11) 0.98901(4) 0.0267(2) Uani 1 1 d . . . . .
O3 O 0.70240(9) 0.39097(15) 0.80558(5) 0.0382(3) Uani 1 1 d . . . . .
O4 O 0.87504(8) 0.47187(13) 0.86763(4) 0.0302(2) Uani 1 1 d . . . . .
C1 C 0.59148(11) 0.30485(15) 0.93010(6) 0.0218(2) Uani 1 1 d . . . . .
C2 C 0.49577(11) 0.26455(16) 0.87712(6) 0.0236(2) Uani 1 1 d . . . . .
C3 C 0.39082(11) 0.19938(15) 0.90197(6) 0.0215(2) Uani 1 1 d . . . . .
C4 C 0.33171(12) 0.14444(16) 1.02171(6) 0.0235(2) Uani 1 1 d . . . . .
C5 C 0.37474(12) 0.16610(16) 1.08716(6) 0.0250(3) Uani 1 1 d . . . . .
C6 C 0.49131(13) 0.23779(17) 1.10564(6) 0.0269(3) Uani 1 1 d . . . . .
C7 C 0.57164(12) 0.28710(17) 1.05753(6) 0.0251(3) Uani 1 1 d . . . . .
C8 C 0.53148(11) 0.26526(15) 0.99209(6) 0.0209(2) Uani 1 1 d . . . . .
C9 C 0.40994(11) 0.19882(15) 0.97450(6) 0.0207(2) Uani 1 1 d . . . . .
C10 C 0.71129(11) 0.35805(16) 0.92317(6) 0.0224(2) Uani 1 1 d . . . . .
C11 C 0.80609(11) 0.37169(15) 0.98119(6) 0.0222(2) Uani 1 1 d . . . . .
C12 C 0.96393(14) 0.2205(2) 1.04433(7) 0.0342(3) Uani 1 1 d . . . . .
C13 C 0.75798(12) 0.40573(16) 0.85857(6) 0.0250(3) Uani 1 1 d . . . . .
C14 C 0.93070(15) 0.5286(2) 0.80854(7) 0.0367(3) Uani 1 1 d . . . . .
C15 C 0.27768(11) 0.13802(15) 0.86265(6) 0.0222(2) Uani 1 1 d . . . . .
C16 C 0.29135(13) 0.04949(18) 0.80390(6) 0.0297(3) Uani 1 1 d . . . . .
C17 C 0.18626(14) -0.0027(2) 0.76449(7) 0.0360(3) Uani 1 1 d . . . . .
C18 C 0.06588(13) 0.03123(19) 0.78345(7) 0.0337(3) Uani 1 1 d . . . . .
C19 C 0.05114(12) 0.11836(18) 0.84187(7) 0.0296(3) Uani 1 1 d . . . . .
C20 C 0.15597(12) 0.17232(16) 0.88117(6) 0.0251(3) Uani 1 1 d . . . . .
H1 H 0.5071(14) 0.2784(19) 0.8295(7) 0.028(4) Uiso 1 1 d . . . . .
H2 H 0.2523(15) 0.094(2) 1.0105(8) 0.030(4) Uiso 1 1 d . . . . .
H3 H 0.5166(15) 0.254(2) 1.1504(8) 0.033(4) Uiso 1 1 d . . . . .
H4 H 0.6544(16) 0.339(2) 1.0711(8) 0.038(4) Uiso 1 1 d . . . . .
H5 H 1.0254(17) 0.311(3) 1.0393(9) 0.047(5) Uiso 1 1 d . . . . .
H6 H 1.0055(17) 0.106(3) 1.0415(9) 0.046(5) Uiso 1 1 d . . . . .
H7 H 0.9185(17) 0.230(2) 1.0839(9) 0.043(5) Uiso 1 1 d . . . . .
H8 H 1.015(2) 0.564(3) 0.8229(10) 0.057(6) Uiso 1 1 d . . . . .
H9 H 0.9322(16) 0.435(2) 0.7784(9) 0.043(5) Uiso 1 1 d . . . . .
H10 H 0.885(2) 0.626(3) 0.7898(10) 0.060(6) Uiso 1 1 d . . . . .
H11 H 0.3758(15) 0.022(2) 0.7912(8) 0.031(4) Uiso 1 1 d . . . . .
H12 H 0.1977(18) -0.063(3) 0.7244(10) 0.055(5) Uiso 1 1 d . . . . .
H13 H -0.0057(17) -0.004(2) 0.7553(9) 0.044(5) Uiso 1 1 d . . . . .
H14 H -0.0320(16) 0.141(2) 0.8546(8) 0.034(4) Uiso 1 1 d . . . . .
H15 H 0.1422(14) 0.236(2) 0.9211(8) 0.026(4) Uiso 1 1 d . . . . .

loop_
_atom_site_aniso_label
_atom_site_aniso_U_11
_atom_site_aniso_U_22
_atom_site_aniso_U_33
_atom_site_aniso_U_23
_atom_site_aniso_U_13
_atom_site_aniso_U_12
Cl1 0.0368(2) 0.0443(2) 0.02438(18) 0.00419(13) 0.00943(13) -0.00126(14)
O1 0.0363(5) 0.0305(5) 0.0362(5) -0.0111(4) -0.0047(4) -0.0003(4)
O2 0.0272(4) 0.0249(4) 0.0267(5) -0.0002(3) -0.0069(3) -0.0013(3)
O3 0.0294(5) 0.0633(7) 0.0217(5) 0.0048(4) -0.0005(4) -0.0086(5)
O4 0.0268(4) 0.0403(5) 0.0237(4) -0.0005(4) 0.0040(3) -0.0089(4)
C1 0.0234(6) 0.0207(5) 0.0211(6) 0.0013(4) 0.0001(4) 0.0013(4)
C2 0.0235(6) 0.0258(6) 0.0214(6) 0.0011(4) 0.0000(4) 0.0001(5)
C3 0.0234(5) 0.0209(5) 0.0199(5) 0.0004(4) 0.0001(4) 0.0013(4)
C4 0.0240(6) 0.0222(6) 0.0244(6) 0.0005(5) 0.0019(5) 0.0005(5)
C5 0.0298(6) 0.0240(6) 0.0218(6) 0.0025(5) 0.0058(5) 0.0037(5)
C6 0.0322(6) 0.0292(6) 0.0191(6) 0.0000(5) -0.0002(5) 0.0021(5)
C7 0.0264(6) 0.0265(6) 0.0220(6) -0.0009(5) -0.0018(5) -0.0003(5)
C8 0.0223(5) 0.0192(5) 0.0209(6) 0.0012(4) 0.0005(4) 0.0017(4)
C9 0.0237(6) 0.0185(5) 0.0197(5) 0.0004(4) -0.0002(4) 0.0025(4)
C10 0.0235(6) 0.0220(5) 0.0216(6) -0.0005(4) 0.0006(4) 0.0012(4)
C11 0.0215(5) 0.0246(6) 0.0205(6) 0.0001(4) 0.0023(4) -0.0031(4)
C12 0.0327(7) 0.0355(8) 0.0322(7) 0.0055(6) -0.0133(6) -0.0040(6)
C13 0.0229(6) 0.0272(6) 0.0248(6) 0.0003(5) 0.0022(5) -0.0002(5)
C14 0.0369(8) 0.0461(9) 0.0282(7) 0.0003(6) 0.0108(6) -0.0110(7)
C15 0.0256(6) 0.0212(5) 0.0194(6) 0.0013(4) -0.0010(4) -0.0013(4)
C16 0.0297(7) 0.0338(7) 0.0254(6) -0.0049(5) 0.0016(5) 0.0007(5)
C17 0.0414(8) 0.0392(8) 0.0267(7) -0.0109(6) -0.0036(6) -0.0016(6)
C18 0.0327(7) 0.0346(7) 0.0321(7) -0.0036(6) -0.0094(5) -0.0054(6)
C19 0.0234(6) 0.0318(7) 0.0330(7) 0.0007(5) -0.0022(5) -0.0009(5)
C20 0.0266(6) 0.0247(6) 0.0239(6) -0.0029(5) 0.0010(5) -0.0011(5)

loop_
_atom_type_symbol
_atom_type_description
_atom_type_scat_dispersion_real
_atom_type_scat_dispersion_imag
_atom_type_scat_source
C C 0.0033 0.0016
;
International Tables for Crystallography
(Vol. C, Tables 4.2.6.8 and 6.1.1.4)
;
H H 0.0000 0.0000
;
International Tables for Crystallography
(Vol. C, Table 6.1.1.4)
;
Cl Cl 0.1484 0.1585
;
International Tables for Crystallography
(Vol. C, Tables 4.2.6.8 and 6.1.1.4)
;
O O 0.0106 0.0060
;
International Tables for Crystallography
(Vol. C, Tables 4.2.6.8 and 6.1.1.4)
;

loop_
_geom_angle_atom_site_label_1
_geom_angle_atom_site_label_2
_geom_angle_atom_site_label_3
_geom_angle
_geom_angle_site_symmetry_1
_geom_angle_site_symmetry_3
_geom_angle_publ_flag
C11 O2 C12 115.00(10) . . ?
C13 O4 C14 115.29(10) . . ?
C10 C1 C2 126.44(11) . . ?
C10 C1 C8 127.80(11) . . ?
C2 C1 C8 105.67(10) . . ?
C3 C2 C1 110.28(11) . . ?
C3 C2 H1 124.6(9) . . ?
C1 C2 H1 125.1(9) . . ?
C2 C3 C15 125.03(11) . . ?
C2 C3 C9 108.62(10) . . ?
C15 C3 C9 126.35(10) . . ?
C9 C4 C5 117.57(11) . . ?
C9 C4 H2 121.8(10) . . ?
C5 C4 H2 120.6(10) . . ?
C6 C5 C4 122.41(11) . . ?
C6 C5 Cl1 118.64(10) . . ?
C4 C5 Cl1 118.94(10) . . ?
C5 C6 C7 119.62(12) . . ?
C5 C6 H3 120.4(10) . . ?
C7 C6 H3 120.0(10) . . ?
C8 C7 C6 119.04(12) . . ?
C8 C7 H4 121.8(10) . . ?
C6 C7 H4 119.1(10) . . ?
C7 C8 C9 120.21(11) . . ?
C7 C8 C1 132.55(11) . . ?
C9 C8 C1 107.20(10) . . ?
C4 C9 C8 121.04(11) . . ?
C4 C9 C3 130.80(11) . . ?
C8 C9 C3 108.15(10) . . ?
C1 C10 C13 122.83(11) . . ?
C1 C10 C11 121.29(11) . . ?
C13 C10 C11 115.88(10) . . ?
O1 C11 O2 124.19(11) . . ?
O1 C11 C10 125.75(11) . . ?
O2 C11 C10 110.06(10) . . ?
O2 C12 H5 109.6(11) . . ?
O2 C12 H6 104.6(11) . . ?
H5 C12 H6 109.2(15) . . ?
O2 C12 H7 107.2(10) . . ?
H5 C12 H7 114.3(16) . . ?
H6 C12 H7 111.5(15) . . ?
O3 C13 O4 123.35(11) . . ?
O3 C13 C10 127.13(12) . . ?
O4 C13 C10 109.52(10) . . ?
O4 C14 H8 104.9(12) . . ?
O4 C14 H9 109.7(11) . . ?
H8 C14 H9 110.7(16) . . ?
O4 C14 H10 110.3(13) . . ?
H8 C14 H10 109.3(17) . . ?
H9 C14 H10 111.7(17) . . ?
C20 C15 C16 118.68(11) . . ?
C20 C15 C3 121.61(11) . . ?
C16 C15 C3 119.65(11) . . ?
C17 C16 C15 120.79(13) . . ?
C17 C16 H11 120.0(9) . . ?
C15 C16 H11 119.2(9) . . ?
C18 C17 C16 120.09(13) . . ?
C18 C17 H12 120.4(12) . . ?
C16 C17 H12 119.5(12) . . ?
C17 C18 C19 119.63(12) . . ?
C17 C18 H13 119.0(11) . . ?
C19 C18 H13 121.3(11) . . ?
C20 C19 C18 120.51(13) . . ?
C20 C19 H14 120.4(10) . . ?
C18 C19 H14 119.1(10) . . ?
C19 C20 C15 120.29(12) . . ?
C19 C20 H15 118.3(9) . . ?
C15 C20 H15 121.4(9) . . ?

loop_
_geom_bond_atom_site_label_1
_geom_bond_atom_site_label_2
_geom_bond_distance
_geom_bond_site_symmetry_2
_geom_bond_publ_flag
Cl1 C5 1.7412(13) . ?
O1 C11 1.1964(15) . ?
O2 C11 1.3332(15) . ?
O2 C12 1.4488(15) . ?
O3 C13 1.2004(16) . ?
O4 C13 1.3418(16) . ?
O4 C14 1.4483(16) . ?
C1 C10 1.3515(17) . ?
C1 C2 1.4630(16) . ?
C1 C8 1.4888(16) . ?
C2 C3 1.3520(17) . ?
C2 H1 0.994(15) . ?
C3 C15 1.4729(16) . ?
C3 C9 1.4810(16) . ?
C4 C9 1.3811(17) . ?
C4 C5 1.3917(18) . ?
C4 H2 0.940(16) . ?
C5 C6 1.3811(19) . ?
C6 C7 1.3982(18) . ?
C6 H3 0.943(16) . ?
C7 C8 1.3839(17) . ?
C7 H4 0.985(17) . ?
C8 C9 1.4088(16) . ?
C10 C13 1.4882(17) . ?
C10 C11 1.5018(16) . ?
C12 H5 0.96(2) . ?
C12 H6 0.988(19) . ?
C12 H7 0.974(19) . ?
C14 H8 0.96(2) . ?
C14 H9 0.951(19) . ?
C14 H10 0.96(2) . ?
C15 C20 1.3955(17) . ?
C15 C16 1.3965(18) . ?
C16 C17 1.3865(19) . ?
C16 H11 0.973(16) . ?
C17 C18 1.385(2) . ?
C17 H12 0.96(2) . ?
C18 C19 1.387(2) . ?
C18 H13 0.958(18) . ?
C19 C20 1.3873(18) . ?
C19 H14 0.952(17) . ?
C20 H15 0.971(16) . ?

loop_
_geom_torsion_atom_site_label_1
_geom_torsion_atom_site_label_2
_geom_torsion_atom_site_label_3
_geom_torsion_atom_site_label_4
_geom_torsion
_geom_torsion_site_symmetry_1
_geom_torsion_site_symmetry_2
_geom_torsion_site_symmetry_3
_geom_torsion_site_symmetry_4
_geom_torsion_publ_flag
C10 C1 C2 C3 174.07(12) . . . . ?
C8 C1 C2 C3 -2.78(14) . . . . ?
C1 C2 C3 C15 -177.36(11) . . . . ?
C1 C2 C3 C9 2.05(14) . . . . ?
C9 C4 C5 C6 -0.45(18) . . . . ?
C9 C4 C5 Cl1 178.77(9) . . . . ?
C4 C5 C6 C7 -1.68(19) . . . . ?
Cl1 C5 C6 C7 179.10(10) . . . . ?
C5 C6 C7 C8 0.98(19) . . . . ?
C6 C7 C8 C9 1.77(18) . . . . ?
C6 C7 C8 C1 179.29(12) . . . . ?
C10 C1 C8 C7 7.9(2) . . . . ?
C2 C1 C8 C7 -175.35(13) . . . . ?
C10 C1 C8 C9 -174.40(12) . . . . ?
C2 C1 C8 C9 2.40(13) . . . . ?
C5 C4 C9 C8 3.26(17) . . . . ?
C5 C4 C9 C3 -177.77(12) . . . . ?
C7 C8 C9 C4 -3.99(18) . . . . ?
C1 C8 C9 C4 177.93(10) . . . . ?
C7 C8 C9 C3 176.83(11) . . . . ?
C1 C8 C9 C3 -1.25(13) . . . . ?
C2 C3 C9 C4 -179.54(12) . . . . ?
C15 C3 C9 C4 -0.1(2) . . . . ?
C2 C3 C9 C8 -0.47(13) . . . . ?
C15 C3 C9 C8 178.93(11) . . . . ?
C2 C1 C10 C13 8.3(2) . . . . ?
C8 C1 C10 C13 -175.54(11) . . . . ?
C2 C1 C10 C11 -171.44(11) . . . . ?
C8 C1 C10 C11 4.72(19) . . . . ?
C12 O2 C11 O1 0.43(18) . . . . ?
C12 O2 C11 C10 -179.19(10) . . . . ?
C1 C10 C11 O1 -87.67(17) . . . . ?
C13 C10 C11 O1 92.58(15) . . . . ?
C1 C10 C11 O2 91.94(14) . . . . ?
C13 C10 C11 O2 -87.81(13) . . . . ?
C14 O4 C13 O3 1.11(19) . . . . ?
C14 O4 C13 C10 -178.31(12) . . . . ?
C1 C10 C13 O3 -6.4(2) . . . . ?
C11 C10 C13 O3 173.38(13) . . . . ?
C1 C10 C13 O4 173.03(11) . . . . ?
C11 C10 C13 O4 -7.22(15) . . . . ?
C2 C3 C15 C20 -139.77(13) . . . . ?
C9 C3 C15 C20 40.92(18) . . . . ?
C2 C3 C15 C16 37.52(18) . . . . ?
C9 C3 C15 C16 -141.78(13) . . . . ?
C20 C15 C16 C17 0.3(2) . . . . ?
C3 C15 C16 C17 -177.04(13) . . . . ?
C15 C16 C17 C18 -0.7(2) . . . . ?
C16 C17 C18 C19 0.3(2) . . . . ?
C17 C18 C19 C20 0.3(2) . . . . ?
C18 C19 C20 C15 -0.6(2) . . . . ?
C16 C15 C20 C19 0.30(19) . . . . ?
C3 C15 C20 C19 177.62(12) . . . . ?
